data_1520065
loop_
_publ_author_name
'Zhou, Meng'
'Johnson, Samantha I.'
'Gao, Yang'
'Emge, Thomas J.'
'Nielsen, Robert J.'
'Goddard, William A.'
'Goldman, Alan S.'

_publ_section_title
;
 Activation and Oxidation of Mesitylene C--H Bonds by (Phebox)Iridium(III)
 Complexes
;
_journal_issue 12
_journal_name_full Organometallics
_journal_page_first 2879
_journal_paper_doi 10.1021/acs.organomet.5b00200
_journal_volume 34
_journal_year 2015
_chemical_formula_sum 'C29 H34 F3 Ir N2 O4'
_chemical_formula_weight 723.78
_chemical_name_systematic
; 
 ? 
;
_space_group_crystal_system orthorhombic
_space_group_IT_number 61
_space_group_name_Hall '-P 2ac 2ab'
_space_group_name_H-M_alt 'P b c a'
_symmetry_space_group_name_Hall '-P 2ac 2ab'
_symmetry_space_group_name_H-M 'P b c a'
_atom_sites_solution_hydrogens geom
_audit_creation_method SHELXL-2013
_cell_angle_alpha 90
_cell_angle_beta 90
_cell_angle_gamma 90
_cell_formula_units_Z 8
_cell_length_a 20.8528(8)
_cell_length_b 11.8997(5)
_cell_length_c 22.6610(9)
_cell_measurement_reflns_used 7080
_cell_measurement_temperature 100(2)
_cell_measurement_theta_max 24.31
_cell_measurement_theta_min 2.17
_cell_volume 5623.1(4)
_computing_cell_refinement 'Bruker SAINT'
_computing_data_collection 'Bruker SMART'
_computing_data_reduction 'Bruker SAINT'
_computing_molecular_graphics 'Bruker SHELXTL'
_computing_publication_material 'Bruker SHELXTL'
_computing_structure_refinement 'SHELXL-2013 (Sheldrick, 2013)'
_computing_structure_solution 'SHELXS-97 (Sheldrick 2008)'
_diffrn_ambient_temperature 100(2)
_diffrn_measured_fraction_theta_full 0.997
_diffrn_measured_fraction_theta_max 0.997
_diffrn_measurement_device_type 'Bruker SMART APEX CCD'
_diffrn_measurement_method '\f and \w scans'
_diffrn_radiation_type MoK\a
_diffrn_radiation_wavelength 0.71073
_diffrn_reflns_av_R_equivalents 0.1391
_diffrn_reflns_av_unetI/netI 0.0669
_diffrn_reflns_laue_measured_fraction_full 0.997
_diffrn_reflns_laue_measured_fraction_max 0.997
_diffrn_reflns_limit_h_max 24
_diffrn_reflns_limit_h_min -24
_diffrn_reflns_limit_k_max 13
_diffrn_reflns_limit_k_min -13
_diffrn_reflns_limit_l_max 26
_diffrn_reflns_limit_l_min -26
_diffrn_reflns_number 43719
_diffrn_reflns_point_group_measured_fraction_full 0.997
_diffrn_reflns_point_group_measured_fraction_max 0.997
_diffrn_reflns_theta_full 24.163
_diffrn_reflns_theta_max 24.163
_diffrn_reflns_theta_min 2.046
_exptl_absorpt_coefficient_mu 4.806
_exptl_absorpt_correction_T_max 0.7451
_exptl_absorpt_correction_T_min 0.5124
_exptl_absorpt_correction_type multi-scan
_exptl_absorpt_process_details 'Bruker SAINT (SADABS)'
_exptl_crystal_colour orange
_exptl_crystal_density_diffrn 1.710
_exptl_crystal_description plate
_exptl_crystal_F_000 2864
_exptl_crystal_size_max 0.200
_exptl_crystal_size_mid 0.070
_exptl_crystal_size_min 0.020
_refine_diff_density_max 2.358
_refine_diff_density_min -1.692
_refine_diff_density_rms 0.184
_refine_ls_extinction_method none
_refine_ls_goodness_of_fit_ref 1.034
_refine_ls_hydrogen_treatment constr
_refine_ls_matrix_type full
_refine_ls_number_parameters 360
_refine_ls_number_reflns 4487
_refine_ls_number_restraints 560
_refine_ls_restrained_S_all 1.014
_refine_ls_R_factor_all 0.0879
_refine_ls_R_factor_gt 0.0603
_refine_ls_shift/su_max 0.002
_refine_ls_shift/su_mean 0.000
_refine_ls_structure_factor_coef Fsqd
_refine_ls_weighting_details 'w=1/[\s^2^(Fo^2^)+(0.0600P)^2^+80.0000P] where P=(Fo^2^+2Fc^2^)/3'
_refine_ls_weighting_scheme calc
_refine_ls_wR_factor_gt 0.1303
_refine_ls_wR_factor_ref 0.1436
_reflns_Friedel_coverage 0.000
_reflns_number_gt 3324
_reflns_number_total 4487
_reflns_threshold_expression 'I > 2\s(I)'
_cod_data_source_file om5b00200_si_003.cif
_cod_data_source_block irme_Pbca
_cod_depositor_comments 'Adding full bibliography for 1520065--1520067.cif.'
_cod_database_code 1520065
_shelx_space_group_comment
; 
The symmetry employed for this shelxl refinement is uniquely defined 
by the following loop, which should always be used as a source of 
symmetry information in preference to the above space-group names. 
They are only intended as comments. 
;
_shelx_estimated_absorpt_t_min 0.447
_shelx_estimated_absorpt_t_max 0.910
_shelxl_version_number 2013-4

loop_
_space_group_symop_operation_xyz
'x, y, z'
'-x+1/2, -y, z+1/2'
'-x, y+1/2, -z+1/2'
'x+1/2, -y+1/2, -z'
'-x, -y, -z'
'x-1/2, y, -z-1/2'
'x, -y-1/2, z-1/2'
'-x-1/2, y-1/2, z'

loop_
_atom_site_label
_atom_site_type_symbol
_atom_site_fract_x
_atom_site_fract_y
_atom_site_fract_z
_atom_site_U_iso_or_equiv
_atom_site_adp_type
_atom_site_occupancy
_atom_site_site_symmetry_order
_atom_site_calc_flag
_atom_site_refinement_flags_posn
_atom_site_refinement_flags_adp
Ir1 Ir 0.65032(2) 0.59560(3) 0.73863(2) 0.01820(17) Uani 1 1 d . .
N1 N 0.7366(4) 0.6660(7) 0.7624(4) 0.0223(18) Uani 1 1 d . U
N2 N 0.5869(4) 0.4914(7) 0.6952(4) 0.0191(17) Uani 1 1 d . U
O1 O 0.8405(3) 0.6772(6) 0.7387(4) 0.0246(16) Uani 1 1 d . U
O2 O 0.5739(3) 0.3642(6) 0.6217(3) 0.0243(17) Uani 1 1 d . U
O3 O 0.6384(4) 0.5026(6) 0.8275(3) 0.0250(17) Uani 1 1 d . U
O4 O 0.5873(3) 0.6638(6) 0.8138(3) 0.0249(17) Uani 1 1 d . U
F1 F 0.6169(7) 0.5742(15) 0.9464(6) 0.135(4) Uani 1 1 d . U
F2 F 0.5315(7) 0.6412(12) 0.9192(6) 0.122(4) Uani 1 1 d . U
F3 F 0.5442(7) 0.4730(12) 0.9145(6) 0.134(4) Uani 1 1 d . U
C1 C 0.7070(5) 0.5241(9) 0.6824(5) 0.018(2) Uani 1 1 d . U
C2 C 0.7714(5) 0.5553(9) 0.6807(5) 0.0193(19) Uani 1 1 d . U
C3 C 0.8120(5) 0.5129(9) 0.6364(5) 0.021(2) Uani 1 1 d . U
C4 C 0.7845(5) 0.4366(9) 0.5964(5) 0.023(2) Uani 1 1 d . U
H4 H 0.8113 0.4067 0.5664 0.027 Uiso 1 1 calc R U
C5 C 0.7216(5) 0.4021(9) 0.5977(5) 0.021(2) Uani 1 1 d . U
C6 C 0.6812(5) 0.4460(9) 0.6416(5) 0.0203(19) Uani 1 1 d . U
C7 C 0.7840(5) 0.6351(9) 0.7275(5) 0.0215(19) Uani 1 1 d . U
C8 C 0.8287(5) 0.7701(10) 0.7828(5) 0.027(2) Uani 1 1 d . U
H8A H 0.8296 0.8446 0.7633 0.032 Uiso 1 1 calc R U
H8B H 0.8613 0.7688 0.8146 0.032 Uiso 1 1 calc R U
C9 C 0.7608(5) 0.7440(10) 0.8077(5) 0.024(2) Uani 1 1 d . U
C10 C 0.7190(6) 0.8482(10) 0.8093(6) 0.029(3) Uani 1 1 d . U
H10A H 0.7127 0.8762 0.7690 0.044 Uiso 1 1 calc R U
H10B H 0.7399 0.9063 0.8331 0.044 Uiso 1 1 calc R U
H10C H 0.6773 0.8295 0.8266 0.044 Uiso 1 1 calc R U
C11 C 0.7640(5) 0.6836(10) 0.8665(5) 0.027(3) Uani 1 1 d . U
H11A H 0.7918 0.6176 0.8629 0.040 Uiso 1 1 calc R U
H11B H 0.7208 0.6597 0.8781 0.040 Uiso 1 1 calc R U
H11C H 0.7814 0.7345 0.8965 0.040 Uiso 1 1 calc R U
C12 C 0.6127(5) 0.4341(9) 0.6525(5) 0.0207(19) Uani 1 1 d . U
C13 C 0.5097(5) 0.3951(10) 0.6417(5) 0.027(2) Uani 1 1 d . U
H13A H 0.4822 0.3277 0.6453 0.032 Uiso 1 1 calc R U
H13B H 0.4894 0.4482 0.6137 0.032 Uiso 1 1 calc R U
C14 C 0.5192(5) 0.4504(10) 0.7018(5) 0.023(2) Uani 1 1 d . U
C15 C 0.4719(5) 0.5477(10) 0.7133(6) 0.027(2) Uani 1 1 d . U
H15A H 0.4282 0.5180 0.7155 0.040 Uiso 1 1 calc R U
H15B H 0.4748 0.6023 0.6810 0.040 Uiso 1 1 calc R U
H15C H 0.4829 0.5845 0.7506 0.040 Uiso 1 1 calc R U
C16 C 0.5172(6) 0.3659(10) 0.7504(5) 0.027(3) Uani 1 1 d . U
H16A H 0.5282 0.4025 0.7879 0.041 Uiso 1 1 calc R U
H16B H 0.5480 0.3058 0.7423 0.041 Uiso 1 1 calc R U
H16C H 0.4739 0.3340 0.7532 0.041 Uiso 1 1 calc R U
C17 C 0.8820(5) 0.5425(10) 0.6305(5) 0.027(3) Uani 1 1 d . U
H17A H 0.9064 0.5045 0.6616 0.040 Uiso 1 1 calc R U
H17B H 0.8873 0.6240 0.6344 0.040 Uiso 1 1 calc R U
H17C H 0.8976 0.5182 0.5918 0.040 Uiso 1 1 calc R U
C18 C 0.6965(6) 0.3178(10) 0.5529(5) 0.031(3) Uani 1 1 d . U
H18A H 0.6585 0.3488 0.5332 0.046 Uiso 1 1 calc R U
H18B H 0.6849 0.2478 0.5730 0.046 Uiso 1 1 calc R U
H18C H 0.7298 0.3024 0.5235 0.046 Uiso 1 1 calc R U
C19 C 0.6130(6) 0.7028(11) 0.6189(5) 0.030(2) Uani 1 1 d . U
C20 C 0.6483(7) 0.6581(11) 0.5713(6) 0.038(2) Uani 1 1 d . U
H20 H 0.6930 0.6442 0.5752 0.045 Uiso 1 1 calc R U
C21 C 0.6171(8) 0.6347(12) 0.5190(6) 0.045(3) Uani 1 1 d . U
C22 C 0.5537(8) 0.6543(13) 0.5142(7) 0.051(3) Uani 1 1 d . U
H22 H 0.5332 0.6360 0.4780 0.061 Uiso 1 1 calc R U
C23 C 0.5179(7) 0.6985(12) 0.5580(6) 0.046(3) Uani 1 1 d . U
C24 C 0.5479(6) 0.7234(11) 0.6102(6) 0.037(2) Uani 1 1 d . U
H24 H 0.5236 0.7557 0.6414 0.045 Uiso 1 1 calc R U
C25 C 0.6446(5) 0.7250(9) 0.6772(5) 0.025(2) Uani 1 1 d . U
H25A H 0.6215 0.7883 0.6960 0.029 Uiso 1 1 calc R U
H25B H 0.6888 0.7511 0.6691 0.029 Uiso 1 1 calc R U
C26 C 0.6571(9) 0.5900(14) 0.4675(7) 0.070(4) Uani 1 1 d . U
H26A H 0.6399 0.5174 0.4546 0.106 Uiso 1 1 calc R U
H26B H 0.7017 0.5804 0.4803 0.106 Uiso 1 1 calc R U
H26C H 0.6555 0.6435 0.4347 0.106 Uiso 1 1 calc R U
C27 C 0.4458(7) 0.7197(16) 0.5505(8) 0.072(4) Uani 1 1 d . U
H27A H 0.4366 0.7371 0.5091 0.109 Uiso 1 1 calc R U
H27B H 0.4329 0.7832 0.5754 0.109 Uiso 1 1 calc R U
H27C H 0.4220 0.6524 0.5623 0.109 Uiso 1 1 calc R U
C28 C 0.6006(6) 0.5806(11) 0.8463(6) 0.032(2) Uani 1 1 d . U
C29 C 0.5752(8) 0.5711(14) 0.9042(7) 0.055(3) Uani 1 1 d . U

loop_
_atom_site_aniso_label
_atom_site_aniso_U_11
_atom_site_aniso_U_22
_atom_site_aniso_U_33
_atom_site_aniso_U_23
_atom_site_aniso_U_13
_atom_site_aniso_U_12
Ir1 0.0158(2) 0.0144(2) 0.0244(3) -0.00209(19) 0.00118(19) -0.00068(19)
N1 0.020(4) 0.019(4) 0.028(4) 0.003(3) -0.003(3) -0.002(3)
N2 0.016(3) 0.019(4) 0.021(4) 0.005(3) 0.000(3) 0.000(3)
O1 0.024(3) 0.011(3) 0.039(4) -0.003(3) 0.000(3) -0.012(3)
O2 0.021(3) 0.025(4) 0.027(4) -0.005(3) 0.000(3) -0.004(3)
O3 0.027(4) 0.018(4) 0.030(4) 0.000(3) 0.000(3) -0.003(3)
O4 0.018(4) 0.020(4) 0.037(4) -0.007(3) 0.008(3) -0.003(3)
F1 0.130(8) 0.195(11) 0.081(7) 0.004(8) -0.015(6) -0.003(7)
F2 0.131(8) 0.125(7) 0.109(8) 0.000(7) 0.049(6) 0.032(7)
F3 0.160(10) 0.112(7) 0.131(9) 0.009(7) 0.055(7) -0.040(7)
C1 0.017(4) 0.014(4) 0.023(4) 0.005(3) -0.003(3) 0.005(3)
C2 0.018(4) 0.014(4) 0.026(4) 0.005(3) 0.000(3) -0.001(3)
C3 0.021(4) 0.015(4) 0.027(4) 0.008(3) 0.002(3) -0.001(4)
C4 0.023(4) 0.019(4) 0.026(5) 0.006(3) 0.002(4) 0.000(4)
C5 0.021(4) 0.015(4) 0.028(4) 0.001(4) -0.001(3) 0.003(4)
C6 0.020(3) 0.015(4) 0.025(4) 0.002(3) -0.001(3) 0.002(3)
C7 0.019(4) 0.015(4) 0.030(4) 0.002(3) 0.001(3) -0.004(3)
C8 0.023(4) 0.023(4) 0.034(5) -0.003(4) -0.006(4) -0.003(4)
C9 0.022(4) 0.023(4) 0.027(4) -0.009(3) -0.006(4) -0.004(4)
C10 0.031(6) 0.018(5) 0.039(7) -0.009(5) -0.004(5) 0.000(5)
C11 0.023(6) 0.026(6) 0.031(5) -0.002(4) -0.007(5) -0.007(5)
C12 0.022(3) 0.016(4) 0.024(4) 0.002(3) -0.002(3) -0.003(3)
C13 0.022(4) 0.028(5) 0.031(4) -0.003(4) 0.000(4) -0.003(4)
C14 0.015(4) 0.024(4) 0.029(4) -0.001(4) -0.006(3) -0.005(3)
C15 0.017(5) 0.025(5) 0.037(6) 0.000(5) 0.002(5) -0.005(4)
C16 0.029(6) 0.024(5) 0.029(6) -0.004(4) -0.001(5) -0.008(5)
C17 0.018(5) 0.025(6) 0.037(7) 0.001(5) 0.002(5) 0.002(5)
C18 0.029(6) 0.026(6) 0.038(7) -0.007(5) 0.007(5) -0.004(5)
C19 0.030(4) 0.027(4) 0.034(4) 0.006(4) -0.003(4) -0.005(4)
C20 0.045(5) 0.032(5) 0.036(4) 0.004(4) 0.003(4) -0.006(5)
C21 0.066(5) 0.033(5) 0.035(5) 0.002(4) 0.002(4) -0.007(5)
C22 0.067(5) 0.044(5) 0.041(5) 0.002(4) -0.013(4) -0.017(5)
C23 0.048(5) 0.047(5) 0.043(5) 0.007(5) -0.013(4) -0.011(5)
C24 0.036(4) 0.039(5) 0.037(5) 0.006(4) -0.005(4) -0.005(5)
C25 0.023(5) 0.017(5) 0.034(5) 0.004(4) 0.004(4) 0.000(4)
C26 0.111(10) 0.052(8) 0.048(7) -0.001(7) 0.021(7) -0.007(8)
C27 0.057(6) 0.085(10) 0.075(9) 0.020(8) -0.031(6) -0.013(8)
C28 0.029(4) 0.026(4) 0.043(4) -0.008(4) -0.002(4) -0.003(4)
C29 0.057(6) 0.057(6) 0.049(5) -0.003(5) 0.016(4) 0.001(5)

loop_
_atom_type_symbol
_atom_type_description
_atom_type_scat_dispersion_real
_atom_type_scat_dispersion_imag
_atom_type_scat_source
C C 0.0033 0.0016 'International Tables Vol C Tables 4.2.6.8 and 6.1.1.4'
H H 0.0000 0.0000 'International Tables Vol C Tables 4.2.6.8 and 6.1.1.4'
N N 0.0061 0.0033 'International Tables Vol C Tables 4.2.6.8 and 6.1.1.4'
O O 0.0106 0.0060 'International Tables Vol C Tables 4.2.6.8 and 6.1.1.4'
F F 0.0171 0.0103 'International Tables Vol C Tables 4.2.6.8 and 6.1.1.4'
Ir Ir -1.4442 7.9887 'International Tables Vol C Tables 4.2.6.8 and 6.1.1.4'

loop_
_geom_angle_atom_site_label_1
_geom_angle_atom_site_label_2
_geom_angle_atom_site_label_3
_geom_angle
C1 Ir1 N1 79.4(4)
C1 Ir1 N2 79.2(4)
N1 Ir1 N2 158.5(4)
C1 Ir1 C25 85.4(4)
N1 Ir1 C25 85.6(4)
N2 Ir1 C25 95.1(4)
C1 Ir1 O4 172.8(4)
N1 Ir1 O4 99.3(3)
N2 Ir1 O4 101.5(3)
C25 Ir1 O4 101.6(4)
C1 Ir1 O3 115.4(4)
N1 Ir1 O3 93.5(3)
N2 Ir1 O3 93.4(3)
C25 Ir1 O3 158.7(4)
O4 Ir1 O3 57.5(3)
C7 N1 C9 109.8(9)
C7 N1 Ir1 112.7(7)
C9 N1 Ir1 137.5(7)
C12 N2 C14 107.0(9)
C12 N2 Ir1 114.0(7)
C14 N2 Ir1 138.6(7)
C7 O1 C8 105.2(8)
C12 O2 C13 103.4(8)
C28 O3 Ir1 90.5(7)
C28 O4 Ir1 91.7(7)
C2 C1 C6 121.6(10)
C2 C1 Ir1 119.3(8)
C6 C1 Ir1 119.0(8)
C1 C2 C3 120.2(10)
C1 C2 C7 109.2(10)
C3 C2 C7 130.6(10)
C4 C3 C2 116.6(10)
C4 C3 C17 119.2(10)
C2 C3 C17 124.2(10)
C5 C4 C3 124.6(11)
C5 C4 H4 117.7
C3 C4 H4 117.7
C4 C5 C6 118.5(11)
C4 C5 C18 120.7(10)
C6 C5 C18 120.8(10)
C5 C6 C1 118.5(10)
C5 C6 C12 132.3(11)
C1 C6 C12 109.0(10)
O1 C7 N1 116.9(10)
O1 C7 C2 123.8(10)
N1 C7 C2 119.2(10)
O1 C8 C9 104.1(8)
O1 C8 H8A 110.9
C9 C8 H8A 110.9
O1 C8 H8B 110.9
C9 C8 H8B 110.9
H8A C8 H8B 109.0
N1 C9 C11 109.2(9)
N1 C9 C10 109.6(9)
C11 C9 C10 113.1(10)
N1 C9 C8 100.6(9)
C11 C9 C8 112.0(9)
C10 C9 C8 111.6(10)
C9 C10 H10A 109.5
C9 C10 H10B 109.5
H10A C10 H10B 109.5
C9 C10 H10C 109.5
H10A C10 H10C 109.5
H10B C10 H10C 109.5
C9 C11 H11A 109.5
C9 C11 H11B 109.5
H11A C11 H11B 109.5
C9 C11 H11C 109.5
H11A C11 H11C 109.5
H11B C11 H11C 109.5
N2 C12 O2 117.4(10)
N2 C12 C6 118.7(10)
O2 C12 C6 123.9(10)
O2 C13 C14 105.5(9)
O2 C13 H13A 110.6
C14 C13 H13A 110.6
O2 C13 H13B 110.6
C14 C13 H13B 110.6
H13A C13 H13B 108.8
C16 C14 N2 108.5(9)
C16 C14 C13 111.4(10)
N2 C14 C13 100.0(9)
C16 C14 C15 111.3(10)
N2 C14 C15 112.0(9)
C13 C14 C15 113.1(9)
C14 C15 H15A 109.5
C14 C15 H15B 109.5
H15A C15 H15B 109.5
C14 C15 H15C 109.5
H15A C15 H15C 109.5
H15B C15 H15C 109.5
C14 C16 H16A 109.5
C14 C16 H16B 109.5
H16A C16 H16B 109.5
C14 C16 H16C 109.5
H16A C16 H16C 109.5
H16B C16 H16C 109.5
C3 C17 H17A 109.5
C3 C17 H17B 109.5
H17A C17 H17B 109.5
C3 C17 H17C 109.5
H17A C17 H17C 109.5
H17B C17 H17C 109.5
C5 C18 H18A 109.5
C5 C18 H18B 109.5
H18A C18 H18B 109.5
C5 C18 H18C 109.5
H18A C18 H18C 109.5
H18B C18 H18C 109.5
C24 C19 C20 117.8(12)
C24 C19 C25 121.4(11)
C20 C19 C25 120.8(11)
C21 C20 C19 119.2(13)
C21 C20 H20 120.4
C19 C20 H20 120.4
C22 C21 C20 119.8(14)
C22 C21 C26 122.3(15)
C20 C21 C26 117.8(15)
C23 C22 C21 123.5(14)
C23 C22 H22 118.2
C21 C22 H22 118.2
C22 C23 C24 117.8(14)
C22 C23 C27 121.7(14)
C24 C23 C27 120.5(14)
C23 C24 C19 122.0(13)
C23 C24 H24 119.0
C19 C24 H24 119.0
C19 C25 Ir1 119.0(8)
C19 C25 H25A 107.6
Ir1 C25 H25A 107.6
C19 C25 H25B 107.6
Ir1 C25 H25B 107.6
H25A C25 H25B 107.0
C21 C26 H26A 109.5
C21 C26 H26B 109.5
H26A C26 H26B 109.5
C21 C26 H26C 109.5
H26A C26 H26C 109.5
H26B C26 H26C 109.5
C23 C27 H27A 109.5
C23 C27 H27B 109.5
H27A C27 H27B 109.5
C23 C27 H27C 109.5
H27A C27 H27C 109.5
H27B C27 H27C 109.5
O4 C28 O3 120.3(11)
O4 C28 C29 121.2(12)
O3 C28 C29 118.5(13)
F2 C29 F1 105.3(15)
F2 C29 F3 100.2(14)
F1 C29 F3 102.6(16)
F2 C29 C28 117.3(15)
F1 C29 C28 115.4(15)
F3 C29 C28 114.0(14)

loop_
_geom_bond_atom_site_label_1
_geom_bond_atom_site_label_2
_geom_bond_distance
Ir1 C1 1.936(11)
Ir1 N1 2.057(9)
Ir1 N2 2.062(9)
Ir1 C25 2.080(11)
Ir1 O4 2.299(7)
Ir1 O3 2.310(8)
N1 C7 1.316(14)
N1 C9 1.474(14)
N2 C12 1.299(14)
N2 C14 1.503(13)
O1 C7 1.306(13)
O1 C8 1.510(13)
O2 C12 1.354(13)
O2 C13 1.462(13)
O3 C28 1.290(14)
O4 C28 1.264(15)
F1 C29 1.29(2)
F2 C29 1.281(18)
F3 C29 1.354(19)
C1 C2 1.394(15)
C1 C6 1.416(15)
C2 C3 1.405(15)
C2 C7 1.448(15)
C3 C4 1.404(15)
C3 C17 1.507(15)
C4 C5 1.376(15)
C4 H4 0.9500
C5 C6 1.404(15)
C5 C18 1.521(15)
C6 C12 1.456(15)
C8 C9 1.556(15)
C8 H8A 0.9900
C8 H8B 0.9900
C9 C11 1.515(16)
C9 C10 1.516(15)
C10 H10A 0.9800
C10 H10B 0.9800
C10 H10C 0.9800
C11 H11A 0.9800
C11 H11B 0.9800
C11 H11C 0.9800
C13 C14 1.524(16)
C13 H13A 0.9900
C13 H13B 0.9900
C14 C16 1.493(16)
C14 C15 1.541(15)
C15 H15A 0.9800
C15 H15B 0.9800
C15 H15C 0.9800
C16 H16A 0.9800
C16 H16B 0.9800
C16 H16C 0.9800
C17 H17A 0.9800
C17 H17B 0.9800
C17 H17C 0.9800
C18 H18A 0.9800
C18 H18B 0.9800
C18 H18C 0.9800
C19 C24 1.394(17)
C19 C20 1.411(18)
C19 C25 1.497(16)
C20 C21 1.382(19)
C20 H20 0.9500
C21 C22 1.35(2)
C21 C26 1.53(2)
C22 C23 1.35(2)
C22 H22 0.9500
C23 C24 1.371(18)
C23 C27 1.53(2)
C24 H24 0.9500
C25 H25A 0.9900
C25 H25B 0.9900
C26 H26A 0.9800
C26 H26B 0.9800
C26 H26C 0.9800
C27 H27A 0.9800
C27 H27B 0.9800
C27 H27C 0.9800
C28 C29 1.42(2)

loop_
_geom_torsion_atom_site_label_1
_geom_torsion_atom_site_label_2
_geom_torsion_atom_site_label_3
_geom_torsion_atom_site_label_4
_geom_torsion
C6 C1 C2 C3 2.7(16)
Ir1 C1 C2 C3 -173.6(8)
C6 C1 C2 C7 -179.6(10)
Ir1 C1 C2 C7 4.1(12)
C1 C2 C3 C4 -2.0(15)
C7 C2 C3 C4 -179.1(11)
C1 C2 C3 C17 179.4(10)
C7 C2 C3 C17 2.3(19)
C2 C3 C4 C5 0.4(16)
C17 C3 C4 C5 179.1(11)
C3 C4 C5 C6 0.4(17)
C3 C4 C5 C18 -179.3(10)
C4 C5 C6 C1 0.2(16)
C18 C5 C6 C1 179.9(10)
C4 C5 C6 C12 174.7(11)
C18 C5 C6 C12 -5.6(19)
C2 C1 C6 C5 -1.8(16)
Ir1 C1 C6 C5 174.5(8)
C2 C1 C6 C12 -177.4(10)
Ir1 C1 C6 C12 -1.2(12)
C8 O1 C7 N1 -11.7(13)
C8 O1 C7 C2 170.1(10)
C9 N1 C7 O1 -0.3(14)
Ir1 N1 C7 O1 178.9(7)
C9 N1 C7 C2 178.1(9)
Ir1 N1 C7 C2 -2.7(13)
C1 C2 C7 O1 177.6(10)
C3 C2 C7 O1 -5.1(19)
C1 C2 C7 N1 -0.6(14)
C3 C2 C7 N1 176.7(11)
C7 O1 C8 C9 17.8(11)
C7 N1 C9 C11 -106.4(11)
Ir1 N1 C9 C11 74.7(13)
C7 N1 C9 C10 129.2(10)
Ir1 N1 C9 C10 -49.7(14)
C7 N1 C9 C8 11.5(11)
Ir1 N1 C9 C8 -167.4(8)
O1 C8 C9 N1 -17.1(10)
O1 C8 C9 C11 98.7(10)
O1 C8 C9 C10 -133.3(9)
C14 N2 C12 O2 6.4(13)
Ir1 N2 C12 O2 -179.6(7)
C14 N2 C12 C6 -172.0(9)
Ir1 N2 C12 C6 2.1(13)
C13 O2 C12 N2 10.7(13)
C13 O2 C12 C6 -171.1(10)
C5 C6 C12 N2 -175.6(11)
C1 C6 C12 N2 -0.7(14)
C5 C6 C12 O2 6.2(19)
C1 C6 C12 O2 -178.9(10)
C12 O2 C13 C14 -22.6(11)
C12 N2 C14 C16 97.3(11)
Ir1 N2 C14 C16 -74.5(13)
C12 N2 C14 C13 -19.4(11)
Ir1 N2 C14 C13 168.8(8)
C12 N2 C14 C15 -139.5(10)
Ir1 N2 C14 C15 48.7(14)
O2 C13 C14 C16 -89.3(11)
O2 C13 C14 N2 25.3(11)
O2 C13 C14 C15 144.5(9)
C24 C19 C20 C21 -1.3(19)
C25 C19 C20 C21 177.5(12)
C19 C20 C21 C22 0(2)
C19 C20 C21 C26 178.0(12)
C20 C21 C22 C23 1(2)
C26 C21 C22 C23 -176.9(14)
C21 C22 C23 C24 -1(2)
C21 C22 C23 C27 179.8(15)
C22 C23 C24 C19 -1(2)
C27 C23 C24 C19 178.5(13)
C20 C19 C24 C23 1.9(19)
C25 C19 C24 C23 -176.9(12)
C24 C19 C25 Ir1 92.2(13)
C20 C19 C25 Ir1 -86.6(13)
Ir1 O4 C28 O3 0.1(11)
Ir1 O4 C28 C29 179.4(12)
Ir1 O3 C28 O4 -0.1(11)
Ir1 O3 C28 C29 -179.4(12)
O4 C28 C29 F2 10(2)
O3 C28 C29 F2 -171.2(14)
O4 C28 C29 F1 -115.4(17)
O3 C28 C29 F1 64(2)
O4 C28 C29 F3 126.2(15)
O3 C28 C29 F3 -55(2)
